data_7203158
loop_
_publ_author_name
'Simonov, S. V.'
'Zorina, L. V.'
'Khasanov, S. S.'
'Shibaeva, R. P.'
'Shevyakova, I. Yu.'
'Buravov, L. I.'
'Yagubskii, E. B.'
'Canadell, E.'

_publ_section_title
;
 Molecular conductors with the common and robust building block
 (BEDT-TTF)2NP (NP = [FeNO(CN)5]2--) but different band filling
;
_journal_issue 8
_journal_name_full 'Journal of Materials Chemistry'
_journal_page_first 787
_journal_paper_doi 10.1039/b514912f
_journal_volume 16
_journal_year 2006
_chemical_compound_source 'synthesised by authors, see text'
_chemical_formula_iupac '2(C10 H8 S8), C5 Fe N6 O'
_chemical_formula_moiety '2(C10 H8 S8), C5 Fe N6 O'
_chemical_formula_sum 'C25 H16 Fe N6 O S16'
_chemical_formula_weight 985.25
_chemical_name_systematic
;
bis(bis(ethylenedithio)tetrathiafulvalene)(pentacyano-(nitroso)-iron)
;
_space_group_IT_number 2
_symmetry_cell_setting triclinic
_symmetry_space_group_name_Hall '-P 1'
_symmetry_space_group_name_H-M 'P -1'
_atom_sites_solution_hydrogens geom
_atom_sites_solution_primary direct
_atom_sites_solution_secondary difmap
_cell_angle_alpha 99.91(1)
_cell_angle_beta 101.54(1)
_cell_angle_gamma 94.59(1)
_cell_formula_units_Z 1
_cell_length_a 6.686(1)
_cell_length_b 8.672(1)
_cell_length_c 16.095(3)
_cell_measurement_reflns_used 25
_cell_measurement_temperature 295(2)
_cell_measurement_theta_max 16.12
_cell_measurement_theta_min 10.51
_cell_volume 894.3(2)
_computing_cell_refinement 'CAD-4 (Enraf-Nonius, 1992)'
_computing_data_collection 'CAD-4 (Enraf-Nonius, 1992)'
_computing_data_reduction 'WINGX (Farrugia, 1999)'
_computing_molecular_graphics 'ORTEP3 (Farrugia, 1997)'
_computing_publication_material 'SHELXL97 (Sheldrick, 1997)'
_computing_structure_refinement 'SHELXL97 (Sheldrick, 1997)'
_computing_structure_solution 'SHELXS97 (Sheldrick, 1997)'
_diffrn_ambient_temperature 295(2)
_diffrn_measured_fraction_theta_full 0.978
_diffrn_measured_fraction_theta_max 0.978
_diffrn_measurement_device_type 'Nonius CAD-4'
_diffrn_measurement_method '\w scans'
_diffrn_radiation_monochromator graphite
_diffrn_radiation_source 'fine-focus sealed X-ray tube'
_diffrn_radiation_type MoK\a
_diffrn_radiation_wavelength 0.71073
_diffrn_reflns_av_R_equivalents 0.0402
_diffrn_reflns_av_sigmaI/netI 0.0604
_diffrn_reflns_limit_h_max 7
_diffrn_reflns_limit_h_min -7
_diffrn_reflns_limit_k_max 10
_diffrn_reflns_limit_k_min -10
_diffrn_reflns_limit_l_max 19
_diffrn_reflns_limit_l_min 0
_diffrn_reflns_number 3457
_diffrn_reflns_theta_full 24.98
_diffrn_reflns_theta_max 24.98
_diffrn_reflns_theta_min 2.40
_diffrn_standards_decay_% 0
_diffrn_standards_interval_count 500
_diffrn_standards_interval_time 150
_diffrn_standards_number 5
_exptl_absorpt_coefficient_mu 1.392
_exptl_absorpt_correction_T_max 0.9529
_exptl_absorpt_correction_T_min 0.6059
_exptl_absorpt_correction_type analytical
_exptl_absorpt_process_details 'WINGX (Farrugia, 1999)'
_exptl_crystal_colour black
_exptl_crystal_density_diffrn 1.829
_exptl_crystal_density_method 'not measured'
_exptl_crystal_description plate
_exptl_crystal_F_000 498
_exptl_crystal_size_max 0.40
_exptl_crystal_size_mid 0.16
_exptl_crystal_size_min 0.04
_refine_diff_density_max 0.547
_refine_diff_density_min -0.566
_refine_ls_extinction_method none
_refine_ls_goodness_of_fit_ref 1.009
_refine_ls_hydrogen_treatment constr
_refine_ls_matrix_type full
_refine_ls_number_parameters 223
_refine_ls_number_reflns 3079
_refine_ls_number_restraints 0
_refine_ls_restrained_S_all 1.009
_refine_ls_R_factor_all 0.0913
_refine_ls_R_factor_gt 0.0562
_refine_ls_shift/su_max 0.015
_refine_ls_shift/su_mean 0.002
_refine_ls_structure_factor_coef Fsqd
_refine_ls_weighting_details 'calc w=1/[\s^2^(Fo^2^)+(0.0619P)^2^+1.0999P] where P=(Fo^2^+2Fc^2^)/3'
_refine_ls_weighting_scheme calc
_refine_ls_wR_factor_gt 0.1195
_refine_ls_wR_factor_ref 0.1329
_reflns_number_gt 2087
_reflns_number_total 3079
_reflns_threshold_expression I>2\sigma(I)
_cod_data_source_file b514912f.txt
_cod_data_source_block (1)
_cod_database_code 7203158

loop_
_symmetry_equiv_pos_as_xyz
'x, y, z'
'-x, -y, -z'

loop_
_atom_site_label
_atom_site_type_symbol
_atom_site_fract_x
_atom_site_fract_y
_atom_site_fract_z
_atom_site_U_iso_or_equiv
_atom_site_adp_type
_atom_site_occupancy
_atom_site_symmetry_multiplicity
_atom_site_calc_flag
_atom_site_refinement_flags
_atom_site_disorder_assembly
_atom_site_disorder_group
S1 S 0.54355(19) 0.36869(17) 0.37172(9) 0.0312(3) Uani 1 1 d . . .
S2 S 0.1151(2) 0.42030(18) 0.33547(9) 0.0352(4) Uani 1 1 d . . .
S3 S 0.4758(2) 0.20983(17) 0.53177(9) 0.0328(4) Uani 1 1 d . . .
S4 S 0.0514(2) 0.27731(18) 0.50285(9) 0.0335(4) Uani 1 1 d . . .
S5 S 0.6444(2) 0.4937(2) 0.22527(10) 0.0395(4) Uani 1 1 d . . .
S6 S 0.1237(2) 0.5488(2) 0.17995(10) 0.0440(4) Uani 1 1 d . . .
S7 S 0.4616(2) 0.05278(18) 0.67811(9) 0.0348(4) Uani 1 1 d . . .
S8 S -0.0555(2) 0.1278(2) 0.64090(10) 0.0442(4) Uani 1 1 d . . .
C1 C 0.3094(8) 0.3524(6) 0.4005(3) 0.0282(12) Uani 1 1 d . . .
C2 C 0.2830(7) 0.2880(6) 0.4705(3) 0.0268(12) Uani 1 1 d . . .
C3 C 0.4631(8) 0.4548(6) 0.2840(3) 0.0276(12) Uani 1 1 d . . .
C4 C 0.2599(8) 0.4772(6) 0.2653(3) 0.0297(12) Uani 1 1 d . . .
C5 C 0.3295(7) 0.1456(6) 0.6000(3) 0.0241(11) Uani 1 1 d . . .
C6 C 0.1307(8) 0.1763(6) 0.5856(3) 0.0282(12) Uani 1 1 d . . .
C7 C 0.4788(9) 0.4840(7) 0.1219(4) 0.0383(14) Uani 1 1 d . . .
H7A H 0.5618 0.5065 0.0814 0.046 Uiso 1 1 calc R . .
H7B H 0.4099 0.3775 0.1012 0.046 Uiso 1 1 calc R . .
C8 C 0.3197(8) 0.5965(7) 0.1229(4) 0.0376(14) Uani 1 1 d . . .
H8A H 0.2541 0.5989 0.0638 0.045 Uiso 1 1 calc R . .
H8B H 0.3881 0.7014 0.1494 0.045 Uiso 1 1 calc R . .
C9 C 0.2553(10) -0.0161(9) 0.7250(5) 0.0541(19) Uani 1 1 d . . .
H9A H 0.1868 -0.1143 0.6884 0.065 Uiso 1 1 calc R . .
H9B H 0.3164 -0.0400 0.7806 0.065 Uiso 1 1 calc R . .
C10 C 0.1001(10) 0.0867(9) 0.7382(4) 0.0543(19) Uani 1 1 d . . .
H10A H 0.1673 0.1859 0.7742 0.065 Uiso 1 1 calc R . .
H10B H 0.0100 0.0395 0.7696 0.065 Uiso 1 1 calc R . .
Fe1 Fe 0.0000 0.0000 0.0000 0.0442(4) Uani 1 2 d S . .
C11 C 0.1040(9) 0.1881(7) -0.0341(4) 0.0385(14) Uani 1 1 d . A .
C12 C 0.1786(9) 0.0651(7) 0.1133(4) 0.0382(14) Uani 1 1 d . A .
N11 N 0.1633(9) 0.2984(7) -0.0547(4) 0.0606(17) Uani 1 1 d . . .
N12 N 0.2836(10) 0.1002(7) 0.1813(4) 0.0626(17) Uani 1 1 d . . .
C13 C -0.1986(9) 0.1009(7) 0.0372(4) 0.0521(16) Uani 0.50 1 d P A 1
N13 N -0.3268(12) 0.1643(9) 0.0609(5) 0.108(3) Uani 0.50 1 d P A 1
N14 N -0.1986(9) 0.1009(7) 0.0372(4) 0.0521(16) Uani 0.50 1 d P A 2
O14 O -0.3268(12) 0.1643(9) 0.0609(5) 0.108(3) Uani 0.50 1 d P A 2

loop_
_atom_site_aniso_label
_atom_site_aniso_U_11
_atom_site_aniso_U_22
_atom_site_aniso_U_33
_atom_site_aniso_U_23
_atom_site_aniso_U_13
_atom_site_aniso_U_12
S1 0.0183(7) 0.0417(8) 0.0393(8) 0.0195(7) 0.0069(6) 0.0100(6)
S2 0.0197(7) 0.0570(10) 0.0371(8) 0.0261(7) 0.0077(6) 0.0128(6)
S3 0.0203(7) 0.0478(9) 0.0380(8) 0.0241(7) 0.0082(6) 0.0110(6)
S4 0.0198(7) 0.0508(9) 0.0362(8) 0.0211(7) 0.0072(6) 0.0125(6)
S5 0.0199(7) 0.0621(10) 0.0434(9) 0.0237(8) 0.0106(6) 0.0072(7)
S6 0.0288(8) 0.0756(12) 0.0420(9) 0.0365(8) 0.0132(7) 0.0229(8)
S7 0.0272(7) 0.0484(9) 0.0378(8) 0.0248(7) 0.0104(6) 0.0127(6)
S8 0.0229(7) 0.0732(12) 0.0478(9) 0.0295(9) 0.0155(7) 0.0146(7)
C1 0.021(3) 0.033(3) 0.033(3) 0.011(2) 0.004(2) 0.007(2)
C2 0.018(3) 0.033(3) 0.031(3) 0.014(2) 0.002(2) 0.007(2)
C3 0.022(3) 0.028(3) 0.036(3) 0.010(2) 0.009(2) 0.007(2)
C4 0.024(3) 0.037(3) 0.034(3) 0.016(3) 0.008(2) 0.012(2)
C5 0.019(3) 0.028(3) 0.027(3) 0.009(2) 0.005(2) 0.004(2)
C6 0.025(3) 0.035(3) 0.028(3) 0.009(2) 0.010(2) 0.005(2)
C7 0.032(3) 0.055(4) 0.030(3) 0.011(3) 0.010(3) 0.004(3)
C8 0.028(3) 0.051(4) 0.040(3) 0.022(3) 0.011(3) 0.007(3)
C9 0.036(4) 0.074(5) 0.070(5) 0.045(4) 0.020(3) 0.017(3)
C10 0.042(4) 0.092(6) 0.046(4) 0.036(4) 0.023(3) 0.026(4)
Fe1 0.0509(8) 0.0453(8) 0.0323(7) 0.0165(6) -0.0014(6) -0.0120(6)
C11 0.034(3) 0.041(4) 0.037(3) 0.009(3) 0.000(3) -0.001(3)
C12 0.043(4) 0.040(3) 0.033(3) 0.012(3) 0.011(3) -0.004(3)
N11 0.064(4) 0.060(4) 0.052(4) 0.027(3) -0.007(3) -0.014(3)
N12 0.069(4) 0.062(4) 0.047(4) 0.017(3) -0.011(3) -0.006(3)
C13 0.039(3) 0.058(4) 0.068(4) 0.017(3) 0.020(3) 0.019(3)
N13 0.097(6) 0.116(6) 0.133(7) 0.020(5) 0.066(5) 0.054(5)
N14 0.039(3) 0.058(4) 0.068(4) 0.017(3) 0.020(3) 0.019(3)
O14 0.097(6) 0.116(6) 0.133(7) 0.020(5) 0.066(5) 0.054(5)

loop_
_atom_type_symbol
_atom_type_description
_atom_type_scat_dispersion_real
_atom_type_scat_dispersion_imag
_atom_type_scat_source
C C 0.0033 0.0016 'International Tables Vol C Tables 4.2.6.8 and 6.1.1.4'
H H 0.0000 0.0000 'International Tables Vol C Tables 4.2.6.8 and 6.1.1.4'
Fe Fe 0.3463 0.8444 'International Tables Vol C Tables 4.2.6.8 and 6.1.1.4'
N N 0.0061 0.0033 'International Tables Vol C Tables 4.2.6.8 and 6.1.1.4'
O O 0.0106 0.0060 'International Tables Vol C Tables 4.2.6.8 and 6.1.1.4'
S S 0.1246 0.1234 'International Tables Vol C Tables 4.2.6.8 and 6.1.1.4'

loop_
_geom_angle_atom_site_label_1
_geom_angle_atom_site_label_2
_geom_angle_atom_site_label_3
_geom_angle
_geom_angle_site_symmetry_1
_geom_angle_site_symmetry_3
_geom_angle_publ_flag
C1 S1 C3 96.1(2) . . no
C1 S2 C4 96.5(2) . . no
C2 S3 C5 96.5(2) . . no
C2 S4 C6 95.9(2) . . no
C3 S5 C7 99.7(3) . . no
C4 S6 C8 102.6(3) . . no
C5 S7 C9 101.2(3) . . no
C6 S8 C10 101.4(3) . . no
C2 C1 S2 123.2(4) . . no
C2 C1 S1 121.8(4) . . no
S2 C1 S1 115.0(3) . . no
C1 C2 S3 122.8(4) . . no
C1 C2 S4 122.5(4) . . no
S3 C2 S4 114.8(3) . . no
C4 C3 S1 116.8(4) . . no
C4 C3 S5 126.7(4) . . no
S1 C3 S5 116.4(3) . . no
C3 C4 S6 129.5(4) . . no
C3 C4 S2 115.6(4) . . no
S6 C4 S2 114.9(3) . . no
C6 C5 S3 115.9(4) . . no
C6 C5 S7 129.3(4) . . no
S3 C5 S7 114.7(3) . . no
C5 C6 S8 127.7(4) . . no
C5 C6 S4 116.9(4) . . no
S8 C6 S4 115.4(3) . . no
C8 C7 S5 113.6(4) . . no
C8 C7 H7A 108.8 . . no
S5 C7 H7A 108.8 . . no
C8 C7 H7B 108.8 . . no
S5 C7 H7B 108.8 . . no
H7A C7 H7B 107.7 . . no
C7 C8 S6 114.4(4) . . no
C7 C8 H8A 108.6 . . no
S6 C8 H8A 108.6 . . no
C7 C8 H8B 108.7 . . no
S6 C8 H8B 108.7 . . no
H8A C8 H8B 107.6 . . no
C10 C9 S7 118.0(5) . . no
C10 C9 H9A 107.8 . . no
S7 C9 H9A 107.8 . . no
C10 C9 H9B 107.8 . . no
S7 C9 H9B 107.8 . . no
H9A C9 H9B 107.1 . . no
C9 C10 S8 115.3(5) . . no
C9 C10 H10A 108.4 . . no
S8 C10 H10A 108.4 . . no
C9 C10 H10B 108.4 . . no
S8 C10 H10B 108.4 . . no
H10A C10 H10B 107.5 . . no
N14 Fe1 C13 180.0(4) 2 . no
C13 Fe1 C13 180.0(4) 2 . no
N14 Fe1 C11 89.8(3) 2 . no
C13 Fe1 C11 90.2(3) . . no
C11 Fe1 C11 180.0(3) . 2 no
N14 Fe1 C12 89.8(3) 2 . no
C13 Fe1 C12 90.2(3) . . no
C11 Fe1 C12 90.3(2) . . no
C12 Fe1 C12 180.0(2) 2 . no
N11 C11 Fe1 179.3(6) . . no
N12 C12 Fe1 178.2(5) . . no
N13 C13 Fe1 179.4(7) . . no
O14 N14 Fe1 179.4(7) . . no

loop_
_geom_bond_atom_site_label_1
_geom_bond_atom_site_label_2
_geom_bond_distance
_geom_bond_site_symmetry_2
_geom_bond_publ_flag
S1 C1 1.721(5) . no
S1 C3 1.721(5) . no
S2 C1 1.709(5) . no
S2 C4 1.735(5) . no
S3 C2 1.720(5) . no
S3 C5 1.739(5) . no
S4 C2 1.730(5) . no
S4 C6 1.737(5) . no
S5 C3 1.727(5) . no
S5 C7 1.789(6) . no
S6 C4 1.727(5) . no
S6 C8 1.804(5) . no
S7 C5 1.740(5) . no
S7 C9 1.808(6) . no
S8 C6 1.734(5) . no
S8 C10 1.805(6) . no
C1 C2 1.375(7) . no
C3 C4 1.368(7) . no
C5 C6 1.359(7) . no
C7 C8 1.500(8) . no
C7 H7A 0.97 . no
C7 H7B 0.97 . no
C8 H8A 0.97 . no
C8 H8B 0.97 . no
C9 C10 1.445(9) . no
C9 H9A 0.97 . no
C9 H9B 0.97 . no
C10 H10A 0.97 . no
C10 H10B 0.97 . no
Fe1 N14 1.792(6) 2 no
Fe1 C13 1.792(6) 2 no
Fe1 C13 1.792(6) . no
Fe1 C11 1.929(6) . no
Fe1 C11 1.929(6) 2 no
Fe1 C12 1.933(6) 2 no
Fe1 C12 1.933(6) . no
C11 N11 1.133(7) . no
C12 N12 1.152(8) . no
C13 N13 1.147(8) . no
N14 O14 1.147(8) . no

loop_
_geom_hbond_atom_site_label_D
_geom_hbond_atom_site_label_H
_geom_hbond_atom_site_label_A
_geom_hbond_distance_DH
_geom_hbond_distance_HA
_geom_hbond_distance_DA
_geom_hbond_angle_DHA
_geom_hbond_site_symmetry_A
_geom_hbond_publ_flag
C7 H7B N13 0.97 2.74 3.239(9) 112.6 1_655 n
C7 H7B N11 0.97 2.66 3.256(8) 120.4 . n
C7 H7B C11 0.97 2.84 3.661(8) 142.8 . n
C7 H7A N11 0.97 2.55 3.387(8) 144.7 2_665 n
C8 H8A N11 0.97 2.89 3.432(9) 116.1 . n
C9 H9B N12 0.97 2.73 3.345(9) 121.5 2_656 n
C10 H10B N12 0.97 2.55 3.504(9) 166.9 2_556 n
C10 H10A N11 0.97 2.76 3.445(9) 127.8 1_556 n
C10 H10B C12 0.97 2.71 3.661(8) 168.0 2_556 n
C7 H7B O14 0.97 2.74 3.239(9) 112.6 1_655 n

loop_
_geom_torsion_atom_site_label_1
_geom_torsion_atom_site_label_2
_geom_torsion_atom_site_label_3
_geom_torsion_atom_site_label_4
_geom_torsion
_geom_torsion_site_symmetry_1
_geom_torsion_site_symmetry_2
_geom_torsion_site_symmetry_3
_geom_torsion_site_symmetry_4
_geom_torsion_publ_flag
C4 S2 C1 C2 -179.2(5) . . . . no
C4 S2 C1 S1 0.3(4) . . . . no
C3 S1 C1 C2 -179.9(5) . . . . no
C3 S1 C1 S2 0.6(4) . . . . no
S2 C1 C2 S3 176.2(3) . . . . no
S1 C1 C2 S3 -3.3(7) . . . . no
S2 C1 C2 S4 -3.0(7) . . . . no
S1 C1 C2 S4 177.5(3) . . . . no
C5 S3 C2 C1 -176.9(5) . . . . no
C5 S3 C2 S4 2.3(4) . . . . no
C6 S4 C2 C1 176.5(5) . . . . no
C6 S4 C2 S3 -2.7(4) . . . . no
C1 S1 C3 C4 -1.5(5) . . . . no
C1 S1 C3 S5 -177.9(3) . . . . no
C7 S5 C3 C4 -23.4(6) . . . . no
C7 S5 C3 S1 152.7(3) . . . . no
S1 C3 C4 S6 -176.0(4) . . . . no
S5 C3 C4 S6 0.1(9) . . . . no
S1 C3 C4 S2 1.9(6) . . . . no
S5 C3 C4 S2 178.0(3) . . . . no
C8 S6 C4 C3 -2.6(6) . . . . no
C8 S6 C4 S2 179.5(3) . . . . no
C1 S2 C4 C3 -1.3(5) . . . . no
C1 S2 C4 S6 176.9(3) . . . . no
C2 S3 C5 C6 -0.8(5) . . . . no
C2 S3 C5 S7 179.9(3) . . . . no
C9 S7 C5 C6 7.6(6) . . . . no
C9 S7 C5 S3 -173.2(4) . . . . no
S3 C5 C6 S8 179.6(3) . . . . no
S7 C5 C6 S8 -1.3(8) . . . . no
S3 C5 C6 S4 -1.0(6) . . . . no
S7 C5 C6 S4 178.2(3) . . . . no
C10 S8 C6 C5 17.2(6) . . . . no
C10 S8 C6 S4 -162.3(4) . . . . no
C2 S4 C6 C5 2.2(5) . . . . no
C2 S4 C6 S8 -178.3(3) . . . . no
C3 S5 C7 C8 57.3(4) . . . . no
S5 C7 C8 S6 -69.1(5) . . . . no
C4 S6 C8 C7 36.7(5) . . . . no
C5 S7 C9 C10 -39.9(7) . . . . no
S7 C9 C10 S8 64.8(8) . . . . no
C6 S8 C10 C9 -47.9(6) . . . . no
